data_2236350
loop_
_publ_author_name
'Jiang, Yu-Han'
'Qiu, Qi-Ming'
'Jiang, Rui-Xia'
'Huang, Xu'
'Jin, Qiong-Hua'

_publ_section_title
;
 Iodido[5-methyl-1<i>H</i>-benzimidazole-2(3<i>H</i>)-thione-\k<i>S</i>]bis(triphenylphosphane-\k<i>P</i>)copper(I)
 methanol monosolvate
;
_journal_coeditor_code HY2586
_journal_issue 10
_journal_name_full 'Acta Crystallographica Section E'
_journal_page_first m1295
_journal_paper_doi 10.1107/S1600536812039165
_journal_volume 68
_journal_year 2012
_chemical_formula_iupac '[Cu I (C8 H8 N2 S) (C18 H15 P)2], C H4 O'
_chemical_formula_moiety 'C44 H38 Cu I N2 P2 S, C H4 O'
_chemical_formula_sum 'C45 H42 Cu I N2 O P2 S'
_chemical_formula_weight 911.27
_chemical_name_systematic
;
Iodido[5-methyl-1<i>H</i>-benzimidazole-2(3<i>H</i>)-thione-
\k<i>S</i>]bis(triphenylphosphane-\k<i>P</i>)copper(I) methanol monosolvate
;
_space_group_IT_number 14
_symmetry_cell_setting monoclinic
_symmetry_space_group_name_Hall '-P 2ybc'
_symmetry_space_group_name_H-M 'P 1 21/c 1'
_atom_sites_solution_hydrogens geom
_atom_sites_solution_primary direct
_atom_sites_solution_secondary difmap
_audit_creation_method SHELXL-97
_cell_angle_alpha 90.00
_cell_angle_beta 96.9190(10)
_cell_angle_gamma 90.00
_cell_formula_units_Z 4
_cell_length_a 15.6081(11)
_cell_length_b 10.5938(8)
_cell_length_c 25.976(2)
_cell_measurement_reflns_used 8084
_cell_measurement_temperature 298(2)
_cell_measurement_theta_max 26.36
_cell_measurement_theta_min 2.33
_cell_volume 4263.8(5)
_computing_cell_refinement 'SAINT-Plus (Bruker, 2007)'
_computing_data_collection 'SMART (Bruker, 2007)'
_computing_data_reduction 'SAINT-Plus (Bruker, 2007)'
_computing_molecular_graphics 'SHELXTL (Sheldrick, 2008)'
_computing_publication_material 'SHELXTL (Sheldrick, 2008)'
_computing_structure_refinement 'SHELXL97 (Sheldrick, 2008)'
_computing_structure_solution 'SHELXS97 (Sheldrick, 2008)'
_diffrn_ambient_temperature 298(2)
_diffrn_measured_fraction_theta_full 0.997
_diffrn_measured_fraction_theta_max 0.997
_diffrn_measurement_device_type 'Bruker APEX CCD'
_diffrn_measurement_method '\f and \w scans'
_diffrn_radiation_monochromator graphite
_diffrn_radiation_source 'fine-focus sealed tube'
_diffrn_radiation_type MoK\a
_diffrn_radiation_wavelength 0.71073
_diffrn_reflns_av_R_equivalents 0.0366
_diffrn_reflns_av_sigmaI/netI 0.0453
_diffrn_reflns_limit_h_max 17
_diffrn_reflns_limit_h_min -18
_diffrn_reflns_limit_k_max 11
_diffrn_reflns_limit_k_min -12
_diffrn_reflns_limit_l_max 30
_diffrn_reflns_limit_l_min -24
_diffrn_reflns_number 20808
_diffrn_reflns_theta_full 25.02
_diffrn_reflns_theta_max 25.02
_diffrn_reflns_theta_min 2.33
_exptl_absorpt_coefficient_mu 1.396
_exptl_absorpt_correction_T_max 0.6408
_exptl_absorpt_correction_T_min 0.5852
_exptl_absorpt_correction_type multi-scan
_exptl_absorpt_process_details '(SADABS; Bruker, 2001)'
_exptl_crystal_colour colorless
_exptl_crystal_density_diffrn 1.420
_exptl_crystal_density_method 'not measured'
_exptl_crystal_description block
_exptl_crystal_F_000 1848
_exptl_crystal_size_max 0.43
_exptl_crystal_size_mid 0.38
_exptl_crystal_size_min 0.35
_refine_diff_density_max 0.748
_refine_diff_density_min -0.539
_refine_ls_extinction_method none
_refine_ls_goodness_of_fit_ref 1.089
_refine_ls_hydrogen_treatment constr
_refine_ls_matrix_type full
_refine_ls_number_parameters 478
_refine_ls_number_reflns 7504
_refine_ls_number_restraints 0
_refine_ls_restrained_S_all 1.089
_refine_ls_R_factor_all 0.0666
_refine_ls_R_factor_gt 0.0393
_refine_ls_shift/su_max 0.001
_refine_ls_shift/su_mean 0.000
_refine_ls_structure_factor_coef Fsqd
_refine_ls_weighting_details 'calc w=1/[\s^2^(Fo^2^)+(0.0172P)^2^+5.6518P] where P=(Fo^2^+2Fc^2^)/3'
_refine_ls_weighting_scheme calc
_refine_ls_wR_factor_gt 0.0740
_refine_ls_wR_factor_ref 0.0875
_reflns_number_gt 5465
_reflns_number_total 7504
_reflns_threshold_expression I>2\s(I)
_cod_data_source_file hy2586.cif
_cod_data_source_block I
_cod_original_sg_symbol_H-M 'P 21/c'
_cod_database_code 2236350
_cod_database_fobs_code 2236350

loop_
_symmetry_equiv_pos_as_xyz
'x, y, z'
'-x, y+1/2, -z+1/2'
'-x, -y, -z'
'x, -y-1/2, z-1/2'

loop_
_atom_site_type_symbol
_atom_site_label
_atom_site_fract_x
_atom_site_fract_y
_atom_site_fract_z
_atom_site_U_iso_or_equiv
_atom_site_adp_type
_atom_site_calc_flag
_atom_site_refinement_flags
_atom_site_occupancy
_atom_site_symmetry_multiplicity
Cu Cu1 0.29356(3) 0.60884(4) 0.391446(18) 0.03756(13) Uani d . 1 1
I I1 0.426976(18) 0.44881(3) 0.414919(13) 0.05740(11) Uani d . 1 1
N N1 0.4673(2) 0.9549(3) 0.43122(14) 0.0537(9) Uani d . 1 1
H H1 0.4405 1.0245 0.4233 0.064 Uiso calc R 1 1
N N2 0.4928(2) 0.7598(3) 0.45022(14) 0.0538(10) Uani d . 1 1
H H2 0.4850 0.6814 0.4569 0.065 Uiso calc R 1 1
O O1 0.3820(4) 0.1429(4) 0.3723(3) 0.134(2) Uani d . 1 1
H H1A 0.4018 0.2133 0.3794 0.201 Uiso calc R 1 1
P P1 0.18454(6) 0.53857(10) 0.43498(4) 0.0349(2) Uani d . 1 1
P P2 0.27571(7) 0.64671(10) 0.30391(4) 0.0392(3) Uani d . 1 1
S S1 0.32156(7) 0.81432(10) 0.42639(5) 0.0535(3) Uani d . 1 1
C C1 0.4289(3) 0.8418(4) 0.43596(15) 0.0453(10) Uani d . 1 1
C C2 0.5732(3) 0.8173(4) 0.45291(16) 0.0499(11) Uani d . 1 1
C C3 0.5561(3) 0.9423(4) 0.44091(16) 0.0481(10) Uani d . 1 1
C C4 0.6229(3) 1.0295(4) 0.44001(19) 0.0647(14) Uani d . 1 1
H H4 0.6114 1.1140 0.4323 0.078 Uiso calc R 1 1
C C5 0.7071(3) 0.9861(5) 0.4510(2) 0.0641(14) Uani d . 1 1
C C6 0.7220(3) 0.8599(5) 0.46243(19) 0.0668(14) Uani d . 1 1
H H6 0.7786 0.8322 0.4698 0.080 Uiso calc R 1 1
C C7 0.6563(3) 0.7739(5) 0.46341(19) 0.0663(14) Uani d . 1 1
H H7 0.6678 0.6892 0.4709 0.080 Uiso calc R 1 1
C C8 0.7824(3) 1.0764(5) 0.4514(3) 0.100(2) Uani d . 1 1
H H8A 0.8228 1.0612 0.4817 0.151 Uiso calc R 1 1
H H8B 0.7618 1.1617 0.4521 0.151 Uiso calc R 1 1
H H8C 0.8103 1.0636 0.4209 0.151 Uiso calc R 1 1
C C9 0.1375(3) 0.3813(4) 0.42121(15) 0.0431(10) Uani d . 1 1
C C10 0.1941(3) 0.2831(4) 0.41679(17) 0.0565(12) Uani d . 1 1
H H10 0.2530 0.2991 0.4187 0.068 Uiso calc R 1 1
C C11 0.1638(4) 0.1607(5) 0.4095(2) 0.0775(16) Uani d . 1 1
H H11 0.2026 0.0946 0.4075 0.093 Uiso calc R 1 1
C C12 0.0777(5) 0.1367(6) 0.4053(2) 0.0850(19) Uani d . 1 1
H H12 0.0577 0.0545 0.3999 0.102 Uiso calc R 1 1
C C13 0.0205(4) 0.2325(6) 0.4090(2) 0.0826(18) Uani d . 1 1
H H13 -0.0384 0.2154 0.4062 0.099 Uiso calc R 1 1
C C14 0.0498(3) 0.3555(5) 0.41675(17) 0.0596(13) Uani d . 1 1
H H14 0.0106 0.4208 0.4190 0.072 Uiso calc R 1 1
C C15 0.0922(2) 0.6456(4) 0.42431(15) 0.0376(9) Uani d . 1 1
C C16 0.0621(3) 0.7184(4) 0.46264(17) 0.0478(11) Uani d . 1 1
H H16 0.0869 0.7103 0.4969 0.057 Uiso calc R 1 1
C C17 -0.0048(3) 0.8032(4) 0.4501(2) 0.0631(13) Uani d . 1 1
H H17 -0.0248 0.8515 0.4760 0.076 Uiso calc R 1 1
C C18 -0.0417(3) 0.8166(5) 0.3999(2) 0.0678(15) Uani d . 1 1
H H18 -0.0863 0.8741 0.3918 0.081 Uiso calc R 1 1
C C19 -0.0132(3) 0.7459(5) 0.3618(2) 0.0672(15) Uani d . 1 1
H H19 -0.0388 0.7545 0.3277 0.081 Uiso calc R 1 1
C C20 0.0537(3) 0.6610(5) 0.37340(18) 0.0578(12) Uani d . 1 1
H H20 0.0732 0.6137 0.3470 0.069 Uiso calc R 1 1
C C21 0.2100(2) 0.5320(3) 0.50569(14) 0.0357(9) Uani d . 1 1
C C22 0.1545(3) 0.4788(4) 0.53712(16) 0.0530(12) Uani d . 1 1
H H22 0.1025 0.4445 0.5223 0.064 Uiso calc R 1 1
C C23 0.1752(3) 0.4759(5) 0.59040(18) 0.0652(14) Uani d . 1 1
H H23 0.1369 0.4409 0.6112 0.078 Uiso calc R 1 1
C C24 0.2523(3) 0.5247(5) 0.61249(17) 0.0637(13) Uani d . 1 1
H H24 0.2663 0.5231 0.6483 0.076 Uiso calc R 1 1
C C25 0.3087(3) 0.5759(5) 0.58182(17) 0.0614(13) Uani d . 1 1
H H25 0.3615 0.6076 0.5968 0.074 Uiso calc R 1 1
C C26 0.2874(3) 0.5804(4) 0.52853(16) 0.0468(11) Uani d . 1 1
H H26 0.3256 0.6164 0.5079 0.056 Uiso calc R 1 1
C C27 0.2603(2) 0.5071(4) 0.26301(15) 0.0449(10) Uani d . 1 1
C C28 0.2276(3) 0.4022(5) 0.2840(2) 0.0696(14) Uani d . 1 1
H H28 0.2157 0.4035 0.3182 0.083 Uiso calc R 1 1
C C29 0.2119(4) 0.2933(6) 0.2545(3) 0.098(2) Uani d . 1 1
H H29 0.1882 0.2230 0.2688 0.117 Uiso calc R 1 1
C C30 0.2309(4) 0.2887(7) 0.2047(3) 0.094(2) Uani d . 1 1
H H30 0.2210 0.2154 0.1853 0.113 Uiso calc R 1 1
C C31 0.2642(4) 0.3912(7) 0.1840(2) 0.0859(19) Uani d . 1 1
H H31 0.2773 0.3882 0.1500 0.103 Uiso calc R 1 1
C C32 0.2792(3) 0.5009(5) 0.21231(18) 0.0669(14) Uani d . 1 1
H H32 0.3022 0.5710 0.1973 0.080 Uiso calc R 1 1
C C33 0.3667(3) 0.7297(4) 0.28087(16) 0.0481(11) Uani d . 1 1
C C34 0.4472(3) 0.7145(5) 0.30815(18) 0.0585(13) Uani d . 1 1
H H34 0.4540 0.6615 0.3369 0.070 Uiso calc R 1 1
C C35 0.5177(3) 0.7767(6) 0.2934(2) 0.0873(19) Uani d . 1 1
H H35 0.5714 0.7668 0.3127 0.105 Uiso calc R 1 1
C C36 0.5095(4) 0.8528(6) 0.2506(2) 0.093(2) Uani d . 1 1
H H36 0.5576 0.8928 0.2403 0.111 Uiso calc R 1 1
C C37 0.4308(4) 0.8694(6) 0.2234(2) 0.101(2) Uani d . 1 1
H H37 0.4248 0.9223 0.1946 0.122 Uiso calc R 1 1
C C38 0.3591(3) 0.8083(6) 0.2381(2) 0.0815(18) Uani d . 1 1
H H38 0.3054 0.8203 0.2190 0.098 Uiso calc R 1 1
C C39 0.1847(3) 0.7474(4) 0.27877(15) 0.0443(10) Uani d . 1 1
C C40 0.1187(3) 0.7103(5) 0.24166(18) 0.0624(13) Uani d . 1 1
H H40 0.1197 0.6300 0.2273 0.075 Uiso calc R 1 1
C C41 0.0506(3) 0.7915(6) 0.2253(2) 0.0832(17) Uani d . 1 1
H H41 0.0064 0.7650 0.2005 0.100 Uiso calc R 1 1
C C42 0.0491(4) 0.9100(6) 0.2459(2) 0.0891(19) Uani d . 1 1
H H42 0.0045 0.9651 0.2342 0.107 Uiso calc R 1 1
C C43 0.1126(4) 0.9482(5) 0.2836(2) 0.0821(16) Uani d . 1 1
H H43 0.1105 1.0283 0.2981 0.099 Uiso calc R 1 1
C C44 0.1801(3) 0.8674(5) 0.3002(2) 0.0683(14) Uani d . 1 1
H H44 0.2229 0.8936 0.3261 0.082 Uiso calc R 1 1
C C45 0.3990(8) 0.1101(10) 0.3249(4) 0.204(5) Uani d . 1 1
H H45A 0.4585 0.1275 0.3217 0.306 Uiso calc R 1 1
H H45B 0.3628 0.1576 0.2994 0.306 Uiso calc R 1 1
H H45C 0.3880 0.0216 0.3197 0.306 Uiso calc R 1 1

loop_
_atom_site_aniso_label
_atom_site_aniso_U_11
_atom_site_aniso_U_22
_atom_site_aniso_U_33
_atom_site_aniso_U_12
_atom_site_aniso_U_13
_atom_site_aniso_U_23
Cu1 0.0345(3) 0.0433(3) 0.0356(3) -0.0078(2) 0.0072(2) -0.0013(2)
I1 0.04338(17) 0.04799(18) 0.0800(2) -0.00010(14) 0.00389(15) 0.00189(16)
N1 0.063(2) 0.034(2) 0.064(2) -0.0099(18) 0.0073(19) -0.0053(17)
N2 0.055(2) 0.043(2) 0.061(2) -0.0163(19) -0.0026(19) 0.0114(18)
O1 0.152(5) 0.051(3) 0.198(6) 0.022(3) 0.022(5) 0.008(3)
P1 0.0314(5) 0.0405(6) 0.0333(6) -0.0095(4) 0.0057(4) -0.0015(4)
P2 0.0362(6) 0.0484(6) 0.0332(6) -0.0073(5) 0.0047(5) 0.0012(5)
S1 0.0521(7) 0.0440(6) 0.0647(8) -0.0101(5) 0.0080(6) -0.0121(5)
C1 0.055(3) 0.042(2) 0.039(2) -0.013(2) 0.005(2) -0.0073(19)
C2 0.057(3) 0.046(3) 0.043(3) -0.017(2) -0.004(2) 0.001(2)
C3 0.050(3) 0.047(3) 0.048(3) -0.011(2) 0.008(2) -0.011(2)
C4 0.076(4) 0.037(3) 0.083(4) -0.017(2) 0.019(3) -0.013(2)
C5 0.054(3) 0.065(3) 0.075(4) -0.018(3) 0.015(3) -0.025(3)
C6 0.056(3) 0.070(4) 0.073(4) -0.008(3) 0.001(3) -0.009(3)
C7 0.062(3) 0.058(3) 0.076(4) -0.008(3) -0.004(3) 0.009(3)
C8 0.069(4) 0.076(4) 0.161(6) -0.029(3) 0.035(4) -0.045(4)
C9 0.048(3) 0.046(3) 0.036(2) -0.018(2) 0.0087(19) -0.0029(19)
C10 0.061(3) 0.048(3) 0.060(3) -0.013(2) 0.007(2) -0.002(2)
C11 0.110(5) 0.045(3) 0.077(4) -0.008(3) 0.011(3) -0.003(3)
C12 0.128(6) 0.067(4) 0.062(4) -0.054(4) 0.021(4) -0.011(3)
C13 0.083(4) 0.100(5) 0.067(4) -0.058(4) 0.020(3) -0.017(3)
C14 0.050(3) 0.071(3) 0.059(3) -0.028(2) 0.012(2) -0.010(2)
C15 0.031(2) 0.045(2) 0.037(2) -0.0108(17) 0.0059(18) 0.0059(18)
C16 0.042(2) 0.054(3) 0.046(3) -0.003(2) 0.001(2) -0.003(2)
C17 0.054(3) 0.053(3) 0.083(4) 0.004(2) 0.009(3) -0.004(3)
C18 0.043(3) 0.065(3) 0.094(4) 0.009(2) 0.002(3) 0.026(3)
C19 0.044(3) 0.097(4) 0.059(3) 0.002(3) -0.002(2) 0.032(3)
C20 0.039(3) 0.086(4) 0.049(3) -0.004(2) 0.009(2) 0.008(2)
C21 0.034(2) 0.035(2) 0.038(2) -0.0019(17) 0.0062(17) -0.0004(17)
C22 0.046(3) 0.073(3) 0.040(3) -0.015(2) 0.004(2) 0.008(2)
C23 0.062(3) 0.089(4) 0.046(3) -0.019(3) 0.013(2) 0.017(3)
C24 0.076(4) 0.079(4) 0.035(3) -0.015(3) -0.001(2) 0.008(2)
C25 0.054(3) 0.080(4) 0.047(3) -0.018(3) -0.008(2) 0.003(2)
C26 0.045(2) 0.056(3) 0.039(2) -0.012(2) 0.0033(19) 0.003(2)
C27 0.034(2) 0.063(3) 0.036(2) 0.000(2) -0.0015(18) -0.006(2)
C28 0.081(4) 0.062(3) 0.067(3) -0.020(3) 0.016(3) -0.022(3)
C29 0.106(5) 0.074(4) 0.112(6) -0.025(4) 0.008(4) -0.032(4)
C30 0.074(4) 0.100(5) 0.101(6) 0.014(4) -0.021(4) -0.063(4)
C31 0.074(4) 0.123(6) 0.057(4) 0.024(4) -0.006(3) -0.037(4)
C32 0.068(3) 0.091(4) 0.042(3) 0.009(3) 0.009(2) -0.007(3)
C33 0.041(3) 0.063(3) 0.041(3) -0.011(2) 0.007(2) 0.005(2)
C34 0.043(3) 0.077(3) 0.056(3) -0.011(2) 0.010(2) 0.015(2)
C35 0.041(3) 0.138(6) 0.084(4) -0.023(3) 0.010(3) 0.029(4)
C36 0.058(4) 0.133(6) 0.090(4) -0.038(4) 0.021(3) 0.029(4)
C37 0.079(4) 0.144(6) 0.080(4) -0.045(4) 0.009(3) 0.051(4)
C38 0.056(3) 0.118(5) 0.068(4) -0.024(3) -0.002(3) 0.041(3)
C39 0.040(2) 0.054(3) 0.039(2) -0.006(2) 0.0040(19) 0.005(2)
C40 0.057(3) 0.076(3) 0.052(3) 0.005(3) -0.003(2) -0.004(3)
C41 0.064(4) 0.118(5) 0.061(4) 0.022(4) -0.017(3) -0.001(3)
C42 0.086(4) 0.099(5) 0.081(4) 0.037(4) 0.000(3) 0.029(4)
C43 0.089(4) 0.056(3) 0.099(5) 0.011(3) 0.001(4) 0.011(3)
C44 0.067(3) 0.054(3) 0.081(4) 0.000(3) -0.007(3) 0.003(3)
C45 0.287(15) 0.139(9) 0.187(12) 0.045(9) 0.035(11) 0.054(8)

loop_
_atom_type_symbol
_atom_type_description
_atom_type_scat_dispersion_real
_atom_type_scat_dispersion_imag
_atom_type_scat_source
C C 0.0033 0.0016 'International Tables Vol C Tables 4.2.6.8 and 6.1.1.4'
H H 0.0000 0.0000 'International Tables Vol C Tables 4.2.6.8 and 6.1.1.4'
N N 0.0061 0.0033 'International Tables Vol C Tables 4.2.6.8 and 6.1.1.4'
O O 0.0106 0.0060 'International Tables Vol C Tables 4.2.6.8 and 6.1.1.4'
S S 0.1246 0.1234 'International Tables Vol C Tables 4.2.6.8 and 6.1.1.4'
P P 0.1023 0.0942 'International Tables Vol C Tables 4.2.6.8 and 6.1.1.4'
I I -0.4742 1.8119 'International Tables Vol C Tables 4.2.6.8 and 6.1.1.4'
Cu Cu 0.3201 1.2651 'International Tables Vol C Tables 4.2.6.8 and 6.1.1.4'

loop_
_geom_angle_atom_site_label_1
_geom_angle_atom_site_label_2
_geom_angle_atom_site_label_3
_geom_angle
P1 Cu1 P2 122.72(4)
P1 Cu1 S1 102.91(4)
P2 Cu1 S1 102.31(4)
P1 Cu1 I1 106.54(3)
P2 Cu1 I1 109.42(3)
S1 Cu1 I1 112.81(3)
C1 N1 C3 110.1(4)
C1 N1 H1 125.0
C3 N1 H1 125.0
C1 N2 C2 111.5(3)
C1 N2 H2 124.2
C2 N2 H2 124.2
C45 O1 H1A 109.5
C15 P1 C21 104.32(17)
C15 P1 C9 104.08(18)
C21 P1 C9 101.16(17)
C15 P1 Cu1 110.15(12)
C21 P1 Cu1 115.16(12)
C9 P1 Cu1 120.27(13)
C27 P2 C33 104.65(19)
C27 P2 C39 102.86(19)
C33 P2 C39 101.65(19)
C27 P2 Cu1 115.37(14)
C33 P2 Cu1 113.70(14)
C39 P2 Cu1 116.85(13)
C1 S1 Cu1 110.32(15)
N2 C1 N1 106.0(4)
N2 C1 S1 128.4(3)
N1 C1 S1 125.6(4)
C7 C2 C3 121.3(4)
C7 C2 N2 133.6(4)
C3 C2 N2 105.2(4)
C2 C3 N1 107.2(4)
C2 C3 C4 121.0(4)
N1 C3 C4 131.8(4)
C5 C4 C3 117.9(4)
C5 C4 H4 121.0
C3 C4 H4 121.0
C6 C5 C4 119.6(4)
C6 C5 C8 120.0(5)
C4 C5 C8 120.5(5)
C7 C6 C5 122.7(5)
C7 C6 H6 118.7
C5 C6 H6 118.7
C2 C7 C6 117.5(5)
C2 C7 H7 121.2
C6 C7 H7 121.2
C5 C8 H8A 109.5
C5 C8 H8B 109.5
H8A C8 H8B 109.5
C5 C8 H8C 109.5
H8A C8 H8C 109.5
H8B C8 H8C 109.5
C10 C9 C14 118.7(4)
C10 C9 P1 117.1(3)
C14 C9 P1 124.2(4)
C9 C10 C11 120.4(5)
C9 C10 H10 119.8
C11 C10 H10 119.8
C12 C11 C10 120.2(5)
C12 C11 H11 119.9
C10 C11 H11 119.9
C11 C12 C13 120.4(5)
C11 C12 H12 119.8
C13 C12 H12 119.8
C12 C13 C14 120.1(5)
C12 C13 H13 119.9
C14 C13 H13 119.9
C9 C14 C13 120.1(5)
C9 C14 H14 119.9
C13 C14 H14 119.9
C16 C15 C20 118.2(4)
C16 C15 P1 124.4(3)
C20 C15 P1 117.3(3)
C15 C16 C17 120.1(4)
C15 C16 H16 119.9
C17 C16 H16 119.9
C18 C17 C16 120.6(5)
C18 C17 H17 119.7
C16 C17 H17 119.7
C19 C18 C17 120.0(5)
C19 C18 H18 120.0
C17 C18 H18 120.0
C18 C19 C20 120.3(5)
C18 C19 H19 119.9
C20 C19 H19 119.9
C19 C20 C15 120.7(5)
C19 C20 H20 119.7
C15 C20 H20 119.7
C26 C21 C22 118.5(4)
C26 C21 P1 119.3(3)
C22 C21 P1 122.2(3)
C21 C22 C23 120.9(4)
C21 C22 H22 119.6
C23 C22 H22 119.6
C24 C23 C22 119.9(4)
C24 C23 H23 120.1
C22 C23 H23 120.1
C25 C24 C23 120.0(4)
C25 C24 H24 120.0
C23 C24 H24 120.0
C24 C25 C26 120.1(4)
C24 C25 H25 120.0
C26 C25 H25 120.0
C21 C26 C25 120.7(4)
C21 C26 H26 119.7
C25 C26 H26 119.7
C28 C27 C32 118.3(4)
C28 C27 P2 117.3(3)
C32 C27 P2 124.4(4)
C27 C28 C29 120.4(5)
C27 C28 H28 119.8
C29 C28 H28 119.8
C30 C29 C28 120.6(6)
C30 C29 H29 119.7
C28 C29 H29 119.7
C31 C30 C29 119.4(6)
C31 C30 H30 120.3
C29 C30 H30 120.3
C30 C31 C32 121.0(6)
C30 C31 H31 119.5
C32 C31 H31 119.5
C31 C32 C27 120.3(5)
C31 C32 H32 119.9
C27 C32 H32 119.9
C34 C33 C38 118.0(4)
C34 C33 P2 118.1(3)
C38 C33 P2 123.9(3)
C33 C34 C35 120.8(4)
C33 C34 H34 119.6
C35 C34 H34 119.6
C36 C35 C34 120.6(5)
C36 C35 H35 119.7
C34 C35 H35 119.7
C37 C36 C35 119.4(5)
C37 C36 H36 120.3
C35 C36 H36 120.3
C36 C37 C38 120.6(5)
C36 C37 H37 119.7
C38 C37 H37 119.7
C33 C38 C37 120.6(5)
C33 C38 H38 119.7
C37 C38 H38 119.7
C40 C39 C44 117.9(4)
C40 C39 P2 124.4(4)
C44 C39 P2 117.6(3)
C39 C40 C41 121.0(5)
C39 C40 H40 119.5
C41 C40 H40 119.5
C42 C41 C40 119.8(5)
C42 C41 H41 120.1
C40 C41 H41 120.1
C41 C42 C43 120.4(5)
C41 C42 H42 119.8
C43 C42 H42 119.8
C42 C43 C44 119.9(5)
C42 C43 H43 120.1
C44 C43 H43 120.1
C43 C44 C39 120.9(5)
C43 C44 H44 119.5
C39 C44 H44 119.5
O1 C45 H45A 109.5
O1 C45 H45B 109.5
H45A C45 H45B 109.5
O1 C45 H45C 109.5
H45A C45 H45C 109.5
H45B C45 H45C 109.5

loop_
_geom_bond_atom_site_label_1
_geom_bond_atom_site_label_2
_geom_bond_distance
Cu1 P1 2.2786(10)
Cu1 P2 2.2925(11)
Cu1 S1 2.3786(12)
Cu1 I1 2.6974(6)
N1 C1 1.352(5)
N1 C3 1.386(5)
N1 H1 0.8600
N2 C1 1.341(5)
N2 C2 1.389(5)
N2 H2 0.8600
O1 C45 1.334(10)
O1 H1A 0.8200
P1 C15 1.829(4)
P1 C21 1.833(4)
P1 C9 1.839(4)
P2 C27 1.820(4)
P2 C33 1.831(4)
P2 C39 1.833(4)
S1 C1 1.689(4)
C2 C7 1.373(6)
C2 C3 1.378(6)
C3 C4 1.395(6)
C4 C5 1.389(7)
C4 H4 0.9300
C5 C6 1.383(7)
C5 C8 1.514(6)
C6 C7 1.374(6)
C6 H6 0.9300
C7 H7 0.9300
C8 H8A 0.9600
C8 H8B 0.9600
C8 H8C 0.9600
C9 C10 1.378(6)
C9 C14 1.387(6)
C10 C11 1.385(6)
C10 H10 0.9300
C11 C12 1.360(8)
C11 H11 0.9300
C12 C13 1.362(8)
C12 H12 0.9300
C13 C14 1.389(7)
C13 H13 0.9300
C14 H14 0.9300
C15 C16 1.385(5)
C15 C20 1.394(5)
C16 C17 1.387(6)
C16 H16 0.9300
C17 C18 1.368(7)
C17 H17 0.9300
C18 C19 1.358(7)
C18 H18 0.9300
C19 C20 1.383(6)
C19 H19 0.9300
C20 H20 0.9300
C21 C26 1.379(5)
C21 C22 1.380(5)
C22 C23 1.383(6)
C22 H22 0.9300
C23 C24 1.370(6)
C23 H23 0.9300
C24 C25 1.368(6)
C24 H24 0.9300
C25 C26 1.385(6)
C25 H25 0.9300
C26 H26 0.9300
C27 C28 1.363(6)
C27 C32 1.386(6)
C28 C29 1.390(7)
C28 H28 0.9300
C29 C30 1.361(8)
C29 H29 0.9300
C30 C31 1.344(8)
C30 H30 0.9300
C31 C32 1.380(7)
C31 H31 0.9300
C32 H32 0.9300
C33 C34 1.376(6)
C33 C38 1.382(6)
C34 C35 1.376(6)
C34 H34 0.9300
C35 C36 1.367(7)
C35 H35 0.9300
C36 C37 1.352(7)
C36 H36 0.9300
C37 C38 1.385(6)
C37 H37 0.9300
C38 H38 0.9300
C39 C40 1.380(6)
C39 C44 1.393(6)
C40 C41 1.392(7)
C40 H40 0.9300
C41 C42 1.367(8)
C41 H41 0.9300
C42 C43 1.369(8)
C42 H42 0.9300
C43 C44 1.384(7)
C43 H43 0.9300
C44 H44 0.9300
C45 H45A 0.9600
C45 H45B 0.9600
C45 H45C 0.9600

loop_
_geom_hbond_atom_site_label_D
_geom_hbond_atom_site_label_H
_geom_hbond_atom_site_label_A
_geom_hbond_site_symmetry_A
_geom_hbond_distance_DH
_geom_hbond_distance_HA
_geom_hbond_distance_DA
_geom_hbond_angle_DHA
N1 H1 O1 1_565 0.86 1.97 2.755(7) 152
N2 H2 I1 . 0.86 2.80 3.539(3) 145
O1 H1A I1 . 0.82 2.67 3.469(5) 164

loop_
_geom_torsion_atom_site_label_1
_geom_torsion_atom_site_label_2
_geom_torsion_atom_site_label_3
_geom_torsion_atom_site_label_4
_geom_torsion
P2 Cu1 P1 C15 -55.75(15)
S1 Cu1 P1 C15 58.28(14)
I1 Cu1 P1 C15 177.16(14)
P2 Cu1 P1 C21 -173.36(13)
S1 Cu1 P1 C21 -59.33(14)
I1 Cu1 P1 C21 59.55(14)
P2 Cu1 P1 C9 65.20(17)
S1 Cu1 P1 C9 179.23(16)
I1 Cu1 P1 C9 -61.90(16)
P1 Cu1 P2 C27 -69.86(15)
S1 Cu1 P2 C27 175.81(14)
I1 Cu1 P2 C27 55.97(15)
P1 Cu1 P2 C33 169.21(16)
S1 Cu1 P2 C33 54.88(17)
I1 Cu1 P2 C33 -64.96(16)
P1 Cu1 P2 C39 51.22(16)
S1 Cu1 P2 C39 -63.11(16)
I1 Cu1 P2 C39 177.05(15)
P1 Cu1 S1 C1 139.24(16)
P2 Cu1 S1 C1 -92.61(16)
I1 Cu1 S1 C1 24.83(16)
C2 N2 C1 N1 -2.3(5)
C2 N2 C1 S1 178.6(3)
C3 N1 C1 N2 2.0(5)
C3 N1 C1 S1 -178.8(3)
Cu1 S1 C1 N2 -34.4(4)
Cu1 S1 C1 N1 146.7(3)
C1 N2 C2 C7 -177.0(5)
C1 N2 C2 C3 1.7(5)
C7 C2 C3 N1 178.5(4)
N2 C2 C3 N1 -0.4(5)
C7 C2 C3 C4 -1.3(7)
N2 C2 C3 C4 179.8(4)
C1 N1 C3 C2 -1.0(5)
C1 N1 C3 C4 178.7(4)
C2 C3 C4 C5 0.7(7)
N1 C3 C4 C5 -179.0(4)
C3 C4 C5 C6 -0.2(7)
C3 C4 C5 C8 -179.1(5)
C4 C5 C6 C7 0.1(8)
C8 C5 C6 C7 179.0(5)
C3 C2 C7 C6 1.2(7)
N2 C2 C7 C6 179.7(5)
C5 C6 C7 C2 -0.6(8)
C15 P1 C9 C10 168.4(3)
C21 P1 C9 C10 -83.6(3)
Cu1 P1 C9 C10 44.5(4)
C15 P1 C9 C14 -13.8(4)
C21 P1 C9 C14 94.3(4)
Cu1 P1 C9 C14 -137.7(3)
C14 C9 C10 C11 -1.8(7)
P1 C9 C10 C11 176.1(4)
C9 C10 C11 C12 1.7(8)
C10 C11 C12 C13 -0.9(8)
C11 C12 C13 C14 0.3(9)
C10 C9 C14 C13 1.2(7)
P1 C9 C14 C13 -176.6(4)
C12 C13 C14 C9 -0.5(8)
C21 P1 C15 C16 9.9(4)
C9 P1 C15 C16 115.6(3)
Cu1 P1 C15 C16 -114.2(3)
C21 P1 C15 C20 -174.9(3)
C9 P1 C15 C20 -69.2(3)
Cu1 P1 C15 C20 61.0(3)
C20 C15 C16 C17 0.4(6)
P1 C15 C16 C17 175.6(3)
C15 C16 C17 C18 -0.3(7)
C16 C17 C18 C19 0.4(7)
C17 C18 C19 C20 -0.6(8)
C18 C19 C20 C15 0.8(7)
C16 C15 C20 C19 -0.6(6)
P1 C15 C20 C19 -176.2(3)
C15 P1 C21 C26 -114.3(3)
C9 P1 C21 C26 137.9(3)
Cu1 P1 C21 C26 6.6(4)
C15 P1 C21 C22 66.4(4)
C9 P1 C21 C22 -41.5(4)
Cu1 P1 C21 C22 -172.8(3)
C26 C21 C22 C23 1.0(7)
P1 C21 C22 C23 -179.6(4)
C21 C22 C23 C24 -0.9(7)
C22 C23 C24 C25 -0.2(8)
C23 C24 C25 C26 1.2(8)
C22 C21 C26 C25 -0.1(6)
P1 C21 C26 C25 -179.5(3)
C24 C25 C26 C21 -1.0(7)
C33 P2 C27 C28 150.5(4)
C39 P2 C27 C28 -103.6(4)
Cu1 P2 C27 C28 24.8(4)
C33 P2 C27 C32 -29.7(4)
C39 P2 C27 C32 76.2(4)
Cu1 P2 C27 C32 -155.4(3)
C32 C27 C28 C29 -1.6(8)
P2 C27 C28 C29 178.2(4)
C27 C28 C29 C30 1.7(9)
C28 C29 C30 C31 -0.8(10)
C29 C30 C31 C32 -0.1(9)
C30 C31 C32 C27 0.1(8)
C28 C27 C32 C31 0.7(7)
P2 C27 C32 C31 -179.1(4)
C27 P2 C33 C34 -99.1(4)
C39 P2 C33 C34 154.1(4)
Cu1 P2 C33 C34 27.7(4)
C27 P2 C33 C38 81.9(5)
C39 P2 C33 C38 -24.9(5)
Cu1 P2 C33 C38 -151.4(4)
C38 C33 C34 C35 0.6(8)
P2 C33 C34 C35 -178.5(4)
C33 C34 C35 C36 -1.5(9)
C34 C35 C36 C37 1.7(11)
C35 C36 C37 C38 -1.1(11)
C34 C33 C38 C37 0.0(9)
P2 C33 C38 C37 179.1(5)
C36 C37 C38 C33 0.3(11)
C27 P2 C39 C40 6.5(4)
C33 P2 C39 C40 114.6(4)
Cu1 P2 C39 C40 -121.0(4)
C27 P2 C39 C44 -176.4(4)
C33 P2 C39 C44 -68.2(4)
Cu1 P2 C39 C44 56.1(4)
C44 C39 C40 C41 1.4(7)
P2 C39 C40 C41 178.5(4)
C39 C40 C41 C42 0.5(8)
C40 C41 C42 C43 -2.0(9)
C41 C42 C43 C44 1.5(9)
C42 C43 C44 C39 0.5(8)
C40 C39 C44 C43 -1.9(7)
P2 C39 C44 C43 -179.2(4)
